data_2240654
loop_
_publ_author_name
'Inoue, Mayara Hissami'
'Back, Davi F.'
'Burrow, Robert A.'
'Nunes, F\'abio Souza'

_publ_section_title
;
 Crystal structure of 4-formylpyridine semicarbazone hemihydrate
;
_journal_coeditor_code LR2134
_journal_issue 5
_journal_name_full 'Acta Crystallographica Section E'
_journal_page_first o317
_journal_page_last o318
_journal_paper_doi 10.1107/S2056989015007276
_journal_volume 71
_journal_year 2015
_chemical_formula_iupac '2C7 H8 N4 O, H2 O'
_chemical_formula_moiety 'C7 H8 N4 O, 0.5(H2 O)'
_chemical_formula_sum 'C7 H9 N4 O1.5'
_chemical_formula_weight 173.18
_chemical_name_common
;
4-Formylpyridine semicarbazone hemihydrate
;
_chemical_name_systematic
;
(<i>E</i>)-1-(Pyridin-4-ylmethylene)semicarbazide hemihydrate
;
_space_group_crystal_system monoclinic
_space_group_IT_number 15
_space_group_name_Hall '-C 2yc'
_space_group_name_H-M_alt 'C 1 2/c 1'
_symmetry_space_group_name_Hall '-C 2yc'
_symmetry_space_group_name_H-M 'C 1 2/c 1'
_atom_sites_solution_hydrogens mixed
_atom_sites_solution_primary direct
_atom_sites_solution_secondary difmap
_cell_angle_alpha 90
_cell_angle_beta 111.717(3)
_cell_angle_gamma 90
_cell_formula_units_Z 8
_cell_length_a 25.0636(13)
_cell_length_b 5.3725(3)
_cell_length_c 13.0124(7)
_cell_measurement_reflns_used 5941
_cell_measurement_temperature 296.(2)
_cell_measurement_theta_max 26.151
_cell_measurement_theta_min 2.843
_cell_volume 1627.81(16)
_computing_cell_refinement
;
SAINT (Bruker, 2014)
;
_computing_data_collection
;
APEX2 (Bruker, 2014)
;
_computing_data_reduction
;
SAINT (Bruker, 2014)
;
_computing_molecular_graphics
;
DIAMOND (Crystal Impact, 2014)
;
_computing_publication_material
;
SHELXL2014 (Sheldrick, 2015)
;
_computing_structure_refinement
;
SHELXL2014 (Sheldrick, 2015)
;
_computing_structure_solution
;
<i>SHELXT2014</i> (Sheldrick, 2015)
;
_diffrn_ambient_temperature 296.(2)
_diffrn_detector_area_resol_mean 8.3333
_diffrn_measured_fraction_theta_full 0.998
_diffrn_measured_fraction_theta_max 0.998
_diffrn_measurement_device_type 'Bruker X8 Kappa APEXII'
_diffrn_measurement_method '0.5 \% \w & \f scans'
_diffrn_radiation_monochromator 'graphite crystal'
_diffrn_radiation_type 'Mo K\a'
_diffrn_radiation_wavelength 0.71073
_diffrn_reflns_av_R_equivalents 0.0289
_diffrn_reflns_limit_h_max 32
_diffrn_reflns_limit_h_min -32
_diffrn_reflns_limit_k_max 6
_diffrn_reflns_limit_k_min -6
_diffrn_reflns_limit_l_max 16
_diffrn_reflns_limit_l_min -16
_diffrn_reflns_number 20739
_diffrn_reflns_theta_full 27.14
_diffrn_reflns_theta_max 27.14
_diffrn_reflns_theta_min 1.75
_exptl_absorpt_coefficient_mu 0.105
_exptl_absorpt_correction_T_max 0.9374
_exptl_absorpt_correction_T_min 0.8599
_exptl_absorpt_correction_type multi-scan
_exptl_absorpt_process_details
;
(SADABS; Bruker, 2014)
;
_exptl_crystal_colour 'clear light colourless'
_exptl_crystal_density_diffrn 1.413
_exptl_crystal_density_method 'not measured'
_exptl_crystal_description block
_exptl_crystal_F_000 728
_exptl_crystal_size_max 0.817
_exptl_crystal_size_mid 0.266
_exptl_crystal_size_min 0.200
_refine_diff_density_max 0.231
_refine_diff_density_min -0.201
_refine_ls_extinction_coef 0.0067(8)
_refine_ls_extinction_method SHELXL
_refine_ls_goodness_of_fit_ref 1.038
_refine_ls_hydrogen_treatment mixed
_refine_ls_matrix_type full
_refine_ls_number_parameters 127
_refine_ls_number_reflns 1795
_refine_ls_number_restraints 1
_refine_ls_restrained_S_all 1.038
_refine_ls_R_factor_all 0.0419
_refine_ls_R_factor_gt 0.0342
_refine_ls_shift/su_max 0.001
_refine_ls_shift/su_mean 0.000
_refine_ls_structure_factor_coef Fsqd
_refine_ls_weighting_details 'w=1/[\s^2^(Fo^2^)+(0.0436P)^2^+0.8364P] where P=(Fo^2^+2Fc^2^)/3'
_refine_ls_weighting_scheme calc
_refine_ls_wR_factor_gt 0.0884
_refine_ls_wR_factor_ref 0.0940
_reflns_number_gt 1502
_reflns_number_total 1795
_reflns_threshold_expression I>2\s(I)
_cod_depositor_comments
;

2017-04-07
Z value and formula fixed to values more according to usual
chemical conventions.                 miguel
;
_cod_original_formula_sum 'C14 H18 N8 O3'
_cod_original_formula_weight 346.36
_cod_original_formula_moiety '2(C7 H8 N4 O), H2 O'
_cod_original_formula_units_Z 4
_cod_data_source_file lr2134sup1.cif
_cod_data_source_block I
_cod_database_code 2240654

loop_
_space_group_symop_operation_xyz
'x, y, z'
'-x, y, -z+1/2'
'x+1/2, y+1/2, z'
'-x+1/2, y+1/2, -z+1/2'
'-x, -y, -z'
'x, -y, z-1/2'
'-x+1/2, -y+1/2, -z'
'x+1/2, -y+1/2, z-1/2'

loop_
_atom_site_type_symbol
_atom_site_label
_atom_site_fract_x
_atom_site_fract_y
_atom_site_fract_z
_atom_site_U_iso_or_equiv
_atom_site_adp_type
_atom_site_calc_flag
_atom_site_occupancy
O O1 0.74966(4) -0.16017(16) 0.36432(7) 0.0411(2) Uani d 1
N N1 0.70517(5) 0.2096(2) 0.30449(9) 0.0410(3) Uani d 1
H H1NA 0.6859(8) 0.326(3) 0.3188(14) 0.061 Uiso d 1
H H1NB 0.7226(7) 0.234(3) 0.2545(15) 0.061 Uiso d 1
N N2 0.69806(5) 0.00971(19) 0.45499(9) 0.0373(3) Uani d 1
H H2N 0.7110(7) -0.107(3) 0.5079(14) 0.056 Uiso d 1
N N3 0.66491(4) 0.20246(18) 0.46659(8) 0.0336(3) Uani d 1
N N4 0.54246(5) 0.7238(2) 0.61921(10) 0.0430(3) Uani d 1
C C1 0.71939(5) 0.0154(2) 0.37260(9) 0.0315(3) Uani d 1
C C2 0.65096(5) 0.1908(2) 0.55129(10) 0.0329(3) Uani d 1
H H2 0.6646 0.0596 0.6007 0.039 Uiso calc 1
C C3 0.61410(5) 0.3783(2) 0.57272(9) 0.0309(3) Uani d 1
C C4 0.59797(5) 0.3495(2) 0.66315(10) 0.0374(3) Uani d 1
H H4 0.6108 0.2134 0.71 0.045 Uiso calc 1
C C5 0.56274(6) 0.5251(3) 0.68271(11) 0.0431(3) Uani d 1
H H5 0.5526 0.5034 0.744 0.052 Uiso calc 1
C C6 0.59294(5) 0.5840(2) 0.50545(10) 0.0369(3) Uani d 1
H H6 0.6025 0.6106 0.4437 0.044 Uiso calc 1
C C7 0.55757(6) 0.7483(2) 0.53140(11) 0.0411(3) Uani d 1
H H7 0.5434 0.8843 0.4851 0.049 Uiso calc 1
O O1W 0.5 1.0598(3) 0.75 0.1046(9) Uani d 1
H H1WA 0.5078(14) 0.965(5) 0.703(2) 0.157 Uiso d 1

loop_
_atom_site_aniso_label
_atom_site_aniso_U_11
_atom_site_aniso_U_22
_atom_site_aniso_U_33
_atom_site_aniso_U_12
_atom_site_aniso_U_13
_atom_site_aniso_U_23
O1 0.0538(6) 0.0380(5) 0.0420(5) 0.0108(4) 0.0303(4) 0.0010(4)
N1 0.0519(7) 0.0410(6) 0.0391(6) 0.0099(5) 0.0274(5) 0.0071(5)
N2 0.0484(6) 0.0338(5) 0.0396(6) 0.0118(5) 0.0278(5) 0.0057(4)
N3 0.0372(5) 0.0318(5) 0.0370(5) 0.0045(4) 0.0198(4) -0.0008(4)
N4 0.0427(6) 0.0411(6) 0.0521(7) 0.0027(5) 0.0257(5) -0.0070(5)
C1 0.0351(6) 0.0328(6) 0.0304(6) -0.0009(5) 0.0164(5) -0.0032(4)
C2 0.0353(6) 0.0327(6) 0.0349(6) 0.0026(5) 0.0178(5) 0.0007(4)
C3 0.0304(6) 0.0318(6) 0.0334(6) -0.0030(4) 0.0150(5) -0.0058(4)
C4 0.0397(7) 0.0393(6) 0.0385(6) 0.0015(5) 0.0208(5) 0.0015(5)
C5 0.0462(7) 0.0492(7) 0.0443(7) -0.0004(6) 0.0289(6) -0.0046(6)
C6 0.0427(7) 0.0369(6) 0.0363(6) 0.0018(5) 0.0206(5) -0.0003(5)
C7 0.0435(7) 0.0339(6) 0.0472(7) 0.0041(5) 0.0185(6) 0.0000(5)
O1W 0.200(3) 0.0427(9) 0.1390(19) 0 0.142(2) 0

loop_
_atom_type_symbol
_atom_type_description
_atom_type_scat_dispersion_real
_atom_type_scat_dispersion_imag
_atom_type_scat_source
C C 0.0033 0.0016 'International Tables Vol C Tables 4.2.6.8 and 6.1.1.4'
H H 0.0000 0.0000 'International Tables Vol C Tables 4.2.6.8 and 6.1.1.4'
N N 0.0061 0.0033 'International Tables Vol C Tables 4.2.6.8 and 6.1.1.4'
O O 0.0106 0.0060 'International Tables Vol C Tables 4.2.6.8 and 6.1.1.4'

loop_
_geom_angle_atom_site_label_1
_geom_angle_atom_site_label_2
_geom_angle_atom_site_label_3
_geom_angle
C1 N1 H1NA 117.8(12)
C1 N1 H1NB 120.2(10)
H1NA N1 H1NB 120.5(16)
C1 N2 N3 119.97(10)
C1 N2 H2N 118.8(11)
N3 N2 H2N 120.3(11)
C2 N3 N2 115.43(10)
C5 N4 C7 116.50(11)
O1 C1 N1 124.12(11)
O1 C1 N2 118.79(10)
N1 C1 N2 117.08(10)
N3 C2 C3 121.72(11)
N3 C2 H2 119.1
C3 C2 H2 119.1
C4 C3 C6 117.43(11)
C4 C3 C2 119.22(11)
C6 C3 C2 123.34(10)
C5 C4 C3 119.20(12)
C5 C4 H4 120.4
C3 C4 H4 120.4
N4 C5 C4 123.92(12)
N4 C5 H5 118.0
C4 C5 H5 118.0
C7 C6 C3 119.07(11)
C7 C6 H6 120.5
C3 C6 H6 120.5
N4 C7 C6 123.87(12)
N4 C7 H7 118.1
C6 C7 H7 118.1

loop_
_geom_bond_atom_site_label_1
_geom_bond_atom_site_label_2
_geom_bond_distance
O1 C1 1.2399(14)
N1 C1 1.3294(16)
N1 H1NA 0.854(18)
N1 H1NB 0.917(19)
N2 C1 1.3639(15)
N2 N3 1.3706(13)
N2 H2N 0.899(17)
N3 C2 1.2752(15)
N4 C5 1.3301(18)
N4 C7 1.3366(18)
C2 C3 1.4616(15)
C2 H2 0.93
C3 C4 1.3870(16)
C3 C6 1.3875(17)
C4 C5 1.3789(17)
C4 H4 0.93
C5 H5 0.93
C6 C7 1.3789(17)
C6 H6 0.93
C7 H7 0.93
O1W H1WA 0.874(17)

loop_
_geom_hbond_atom_site_label_D
_geom_hbond_atom_site_label_H
_geom_hbond_atom_site_label_A
_geom_hbond_site_symmetry_A
_geom_hbond_distance_DH
_geom_hbond_distance_HA
_geom_hbond_distance_DA
_geom_hbond_angle_DHA
_geom_hbond_publ_flag
N1 H1NA N3 . 0.852(18) 2.273(18) 2.6541(16) 107.3(13) y
N1 H1NB O1 4_655 0.917(19) 1.998(18) 2.9046(15) 169.3(16) y
N2 H2N O1 7_646 0.898(17) 2.022(17) 2.9141(14) 171.9(16) y
O1W H1WA N4 . 0.87(3) 2.08(3) 2.9373(16) 168(3) y

loop_
_geom_torsion_atom_site_label_1
_geom_torsion_atom_site_label_2
_geom_torsion_atom_site_label_3
_geom_torsion_atom_site_label_4
_geom_torsion
C1 N2 N3 C2 -174.35(11)
N3 N2 C1 O1 179.42(10)
N3 N2 C1 N1 -1.82(17)
N2 N3 C2 C3 -177.87(10)
N3 C2 C3 C4 176.79(11)
N3 C2 C3 C6 -1.76(18)
C6 C3 C4 C5 -0.74(18)
C2 C3 C4 C5 -179.38(11)
C7 N4 C5 C4 0.5(2)
C3 C4 C5 N4 0.4(2)
C4 C3 C6 C7 0.24(17)
C2 C3 C6 C7 178.81(11)
C5 N4 C7 C6 -1.1(2)
C3 C6 C7 N4 0.7(2)

_cod_database_fobs_code 2240654
